data_2202426
loop_
_publ_author_name
'Hansen, Lars Kr.'
'Perlovich, German L.'
'Bauer-Brandl, Annette'

_publ_section_title
;
 Redetermination and H-atom refinement of (<i>S</i>)-(+)-ibuprofen
;
_journal_issue 9
_journal_name_full 'Acta Crystallographica Section E'
_journal_page_first o1357
_journal_page_last o1358
_journal_paper_doi 10.1107/S160053680301451X
_journal_volume 59
_journal_year 2003
_chemical_formula_iupac 'C13 H18 O2'
_chemical_formula_moiety 'C13 H18 O2'
_chemical_formula_sum 'C13 H18 O2'
_chemical_formula_weight 206.27
_chemical_name_systematic
;
 ?
;
_space_group_IT_number 4
_symmetry_cell_setting monoclinic
_symmetry_space_group_name_Hall 'P 2yb'
_symmetry_space_group_name_H-M 'P 1 21 1'
_atom_sites_solution_hydrogens geom
_atom_sites_solution_primary direct
_atom_sites_solution_secondary difmap
_audit_creation_method SHELXL-97
_cell_angle_alpha 90.00
_cell_angle_beta 112.86(2)
_cell_angle_gamma 90.00
_cell_formula_units_Z 4
_cell_length_a 12.456(4)
_cell_length_b 8.0362(11)
_cell_length_c 13.533(3)
_cell_measurement_reflns_used 25
_cell_measurement_temperature 298(2)
_cell_measurement_theta_max 20
_cell_measurement_theta_min 14
_cell_volume 1248.2(5)
_computing_cell_refinement 'CELDIM in CAD-4-PC Software'
_computing_data_collection 'CAD-4-PC Software (Enraf--Nonius, 1992)'
_computing_data_reduction 'XCAD4 (McArdle & Higgins, 1995)'
_computing_molecular_graphics 'ORTEX (McArdle, 1995)'
_computing_publication_material 'OSCAIL (Version 9; McArdle, 1993)'
_computing_structure_refinement 'SHELXL97 (Sheldrick, 1997)'
_computing_structure_solution 'SHELXS97 (Sheldrick, 1997)'
_diffrn_ambient_temperature 298(2)
_diffrn_measured_fraction_theta_full 1.000
_diffrn_measured_fraction_theta_max 1.000
_diffrn_measurement_device_type 'Enraf-Nonius CAD-4'
_diffrn_measurement_method \w--2\q
_diffrn_radiation_monochromator graphite
_diffrn_radiation_source 'fine-focus sealed tube'
_diffrn_radiation_type MoK\a
_diffrn_radiation_wavelength 0.71069
_diffrn_reflns_av_R_equivalents 0.0188
_diffrn_reflns_av_sigmaI/netI 0.0385
_diffrn_reflns_limit_h_max 15
_diffrn_reflns_limit_h_min 0
_diffrn_reflns_limit_k_max 10
_diffrn_reflns_limit_k_min -1
_diffrn_reflns_limit_l_max 15
_diffrn_reflns_limit_l_min -17
_diffrn_reflns_number 3086
_diffrn_reflns_theta_full 26.96
_diffrn_reflns_theta_max 26.96
_diffrn_reflns_theta_min 1.63
_diffrn_standards_decay_% 2
_diffrn_standards_interval_time 120
_diffrn_standards_number 3
_exptl_absorpt_coefficient_mu 0.072
_exptl_absorpt_correction_type none
_exptl_crystal_colour colourless
_exptl_crystal_density_diffrn 1.098
_exptl_crystal_density_method 'not measured'
_exptl_crystal_description block
_exptl_crystal_F_000 448
_exptl_crystal_size_max 0.40
_exptl_crystal_size_mid 0.40
_exptl_crystal_size_min 0.30
_refine_diff_density_max 0.119
_refine_diff_density_min -0.113
_refine_ls_extinction_coef 0.016(3)
_refine_ls_extinction_expression Fc^*^=kFc[1+0.001xFc^2^\l^3^/sin(2\q)]^-1/4^
_refine_ls_extinction_method SHELXL97
_refine_ls_goodness_of_fit_ref 0.982
_refine_ls_hydrogen_treatment refall
_refine_ls_matrix_type full
_refine_ls_number_parameters 416
_refine_ls_number_reflns 2910
_refine_ls_number_restraints 1
_refine_ls_restrained_S_all 0.982
_refine_ls_R_factor_all 0.0790
_refine_ls_R_factor_gt 0.0385
_refine_ls_shift/su_max 0.002
_refine_ls_shift/su_mean 0.000
_refine_ls_structure_factor_coef Fsqd
_refine_ls_weighting_details 'calc w = 1/[\s^2^(Fo^2^)+(0.0583P)^2^] where P = (Fo^2^+2Fc^2^)/3'
_refine_ls_weighting_scheme calc
_refine_ls_wR_factor_gt 0.0915
_refine_ls_wR_factor_ref 0.1050
_reflns_number_gt 1683
_reflns_number_total 2910
_reflns_threshold_expression I>2\s(I)
_cod_data_source_file cf6266.cif
_cod_data_source_block I
_cod_original_sg_symbol_H-M 'P 21'
_cod_database_code 2202426
_cod_database_fobs_code 2202426

loop_
_symmetry_equiv_pos_as_xyz
'x, y, z'
'-x, y+1/2, -z'

loop_
_atom_site_label
_atom_site_fract_x
_atom_site_fract_y
_atom_site_fract_z
_atom_site_U_iso_or_equiv
_atom_site_adp_type
_atom_site_calc_flag
_atom_site_refinement_flags
_atom_site_occupancy
_atom_site_disorder_assembly
_atom_site_disorder_group
_atom_site_type_symbol
C4B 0.8401(2) 0.3199(3) 0.0314(2) 0.0497(7) Uani d . 1 . . C
O2A 0.58499(19) -0.2352(3) -0.10390(18) 0.0757(6) Uani d . 1 . . O
O1A 0.4640(2) -0.0661(4) -0.2241(2) 0.0890(8) Uani d . 1 . . O
O1B 0.7685(2) -0.0391(3) -0.04780(18) 0.0710(6) Uani d . 1 . . O
O2B 0.6486(2) 0.1313(3) -0.16958(17) 0.0840(7) Uani d . 1 . . O
C7B 0.8336(2) 0.4998(3) 0.2083(2) 0.0493(7) Uani d . 1 . . C
C9B 0.7668(2) 0.4546(4) 0.0175(2) 0.0547(7) Uani d . 1 . . C
C6B 0.9054(3) 0.3626(4) 0.2220(2) 0.0604(8) Uani d . 1 . . C
C8B 0.7632(2) 0.5422(4) 0.1041(2) 0.0548(7) Uani d . 1 . . C
C2B 0.8429(3) 0.2278(4) -0.0655(2) 0.0590(8) Uani d . 1 . . C
C5B 0.9085(3) 0.2746(4) 0.1358(2) 0.0599(8) Uani d . 1 . . C
C10B 0.8355(3) 0.5965(4) 0.3034(2) 0.0614(8) Uani d . 1 . . C
C11B 0.9402(3) 0.7128(5) 0.3508(2) 0.0688(9) Uani d . 1 . . C
C1B 0.7446(3) 0.1014(4) -0.0998(2) 0.0547(7) Uani d . 1 . . C
C12B 0.9347(5) 0.8545(7) 0.2759(4) 0.1068(17) Uani d . 1 . . C
C3B 0.9591(3) 0.1463(6) -0.0477(4) 0.0835(11) Uani d . 1 . . C
C13B 0.9486(6) 0.7781(7) 0.4595(4) 0.1045(15) Uani d . 1 . . C
H3B3 0.990(3) 0.047(6) 0.017(3) 0.117(14) Uiso d . 1 . . H
H133 0.170(5) -0.953(8) -0.765(4) 0.16(2) Uiso d . 1 . . H
H123 0.363(5) -1.006(10) -0.537(4) 0.19(3) Uiso d . 1 . . H
H1BO 0.688(4) -0.106(6) -0.077(3) 0.113(13) Uiso d . 1 . . H
H132 0.225(4) -0.765(7) -0.783(4) 0.129(18) Uiso d . 1 . . H
H131 0.328(4) -0.925(7) -0.732(4) 0.16(2) Uiso d . 1 . . H
H126 0.865(6) 0.933(12) 0.286(6) 0.24(4) Uiso d . 1 . . H
H3B2 0.949(2) 0.094(4) -0.118(2) 0.072(9) Uiso d . 1 . . H
H2B 0.821(2) 0.309(4) -0.128(2) 0.064(8) Uiso d . 1 . . H
H3B1 1.020(4) 0.236(8) -0.031(4) 0.144(18) Uiso d . 1 . . H
H125 0.913(4) 0.826(6) 0.200(4) 0.114(14) Uiso d . 1 . . H
H124 1.015(5) 0.917(9) 0.310(4) 0.16(2) Uiso d . 1 . . H
H103 0.840(2) 0.513(4) 0.360(2) 0.068(9) Uiso d . 1 . . H
H104 0.761(3) 0.665(4) 0.279(2) 0.065(9) Uiso d . 1 . . H
H6B 0.957(3) 0.326(4) 0.298(3) 0.075(10) Uiso d . 1 . . H
H136 0.883(4) 0.850(7) 0.435(4) 0.14(2) Uiso d . 1 . . H
H8B 0.712(3) 0.632(5) 0.093(2) 0.073(9) Uiso d . 1 . . H
H134 1.009(3) 0.841(5) 0.486(3) 0.074(11) Uiso d . 1 . . H
H5B 0.966(2) 0.183(4) 0.152(2) 0.071(9) Uiso d . 1 . . H
H9B 0.712(3) 0.480(5) -0.053(3) 0.093(11) Uiso d . 1 . . H
H135 0.949(5) 0.679(10) 0.516(5) 0.19(3) Uiso d . 1 . . H
H11B 1.020(3) 0.655(4) 0.3544(19) 0.065(8) Uiso d . 1 . . H
H3A3 0.332(3) -0.522(6) -0.127(3) 0.108(12) Uiso d . 1 . . H
H11A 0.195(4) -0.741(6) -0.642(3) 0.111(14) Uiso d . 1 . . H
H101 0.434(3) -0.741(5) -0.577(3) 0.088(12) Uiso d . 1 . . H
H3A2 0.403(3) -0.385(6) -0.050(3) 0.104(14) Uiso d . 1 . . H
H102 0.348(3) -0.600(6) -0.645(3) 0.115(15) Uiso d . 1 . . H
H121 0.298(3) -0.904(6) -0.474(3) 0.108(12) Uiso d . 1 . . H
H122 0.210(4) -1.024(7) -0.584(3) 0.122(14) Uiso d . 1 . . H
H6A 0.257(3) -0.404(6) -0.563(3) 0.105(12) Uiso d . 1 . . H
H2A 0.326(3) -0.265(5) -0.217(3) 0.096(12) Uiso d . 1 . . H
H8A 0.500(3) -0.738(5) -0.376(2) 0.074(9) Uiso d . 1 . . H
H9A 0.500(3) -0.598(4) -0.227(3) 0.058(8) Uiso d . 1 . . H
H5A 0.271(3) -0.283(5) -0.398(2) 0.074(10) Uiso d . 1 . . H
H1AO 0.533(4) -0.007(8) -0.208(4) 0.16(2) Uiso d . 1 . . H
H3A1 0.481(4) -0.502(6) -0.073(3) 0.131(16) Uiso d . 1 . . H
C1A 0.4879(3) -0.2052(4) -0.1705(2) 0.0613(8) Uani d . 1 . . C
C2A 0.3900(3) -0.3274(4) -0.1995(3) 0.0680(9) Uani d . 1 . . C
C3A 0.4028(4) -0.4412(7) -0.1044(4) 0.0899(13) Uani d . 1 . . C
C4A 0.3837(2) -0.4215(4) -0.2990(2) 0.0592(8) Uani d . 1 . . C
C5A 0.3135(3) -0.3645(5) -0.4000(3) 0.0776(10) Uani d . 1 . . C
C6A 0.3095(3) -0.4468(5) -0.4913(3) 0.0795(10) Uani d . 1 . . C
C7A 0.3752(3) -0.5870(4) -0.4856(3) 0.0666(9) Uani d . 1 . . C
C8A 0.4460(3) -0.6415(5) -0.3850(3) 0.0685(9) Uani d . 1 . . C
C9A 0.4501(3) -0.5605(4) -0.2941(3) 0.0659(9) Uani d . 1 . . C
C10A 0.3649(4) -0.6796(6) -0.5864(3) 0.0820(12) Uani d . 1 . . C
C11A 0.2651(3) -0.8032(5) -0.6258(3) 0.0756(10) Uani d . 1 . . C
C13A 0.2856(5) -0.9476(6) -0.5496(4) 0.0920(13) Uani d . 1 . . C
C12A 0.2441(5) -0.8664(9) -0.7376(3) 0.1028(14) Uani d . 1 . . C

loop_
_atom_site_aniso_label
_atom_site_aniso_U_11
_atom_site_aniso_U_22
_atom_site_aniso_U_33
_atom_site_aniso_U_12
_atom_site_aniso_U_13
_atom_site_aniso_U_23
C4B 0.0532(14) 0.0418(16) 0.0556(16) -0.0049(13) 0.0229(12) -0.0050(13)
O2A 0.0602(12) 0.0611(14) 0.0891(14) -0.0027(11) 0.0106(11) 0.0094(12)
O1A 0.0719(16) 0.0732(17) 0.0998(18) 0.0059(14) 0.0094(14) 0.0200(15)
O1B 0.0699(14) 0.0505(13) 0.0825(14) 0.0005(11) 0.0186(11) 0.0060(12)
O2B 0.0822(14) 0.0658(15) 0.0799(14) -0.0034(13) 0.0051(13) 0.0127(13)
C7B 0.0488(14) 0.0476(16) 0.0541(16) -0.0070(13) 0.0227(12) -0.0038(14)
C9B 0.0545(16) 0.0519(17) 0.0523(16) 0.0047(15) 0.0148(13) 0.0004(14)
C6B 0.0727(19) 0.0566(18) 0.0504(17) 0.0013(17) 0.0224(15) 0.0047(16)
C8B 0.0554(16) 0.0487(16) 0.0566(16) 0.0090(15) 0.0178(13) 0.0005(14)
C2B 0.0716(19) 0.0511(19) 0.0646(18) -0.0018(16) 0.0379(15) -0.0023(16)
C5B 0.0644(17) 0.0454(17) 0.0676(19) 0.0142(15) 0.0231(15) 0.0061(15)
C10B 0.0675(19) 0.064(2) 0.0547(16) -0.0061(17) 0.0259(14) -0.0025(17)
C11B 0.075(2) 0.065(2) 0.0639(19) -0.0088(18) 0.0246(16) -0.0154(17)
C1B 0.0708(18) 0.0455(17) 0.0530(16) 0.0069(15) 0.0296(15) -0.0022(14)
C12B 0.137(4) 0.098(4) 0.086(3) -0.047(3) 0.043(3) -0.009(3)
C3B 0.079(2) 0.080(3) 0.111(3) -0.006(2) 0.058(2) -0.028(3)
C13B 0.134(4) 0.093(3) 0.077(3) -0.022(4) 0.030(3) -0.030(3)
C1A 0.0580(18) 0.059(2) 0.0647(18) 0.0051(16) 0.0210(16) -0.0113(18)
C2A 0.0517(17) 0.069(2) 0.084(2) 0.0060(17) 0.0268(16) -0.0114(19)
C3A 0.096(3) 0.105(3) 0.085(3) -0.027(3) 0.053(2) -0.014(3)
C4A 0.0421(14) 0.059(2) 0.0703(19) -0.0021(14) 0.0149(13) -0.0007(16)
C5A 0.076(2) 0.059(2) 0.087(3) 0.014(2) 0.0197(19) -0.003(2)
C6A 0.088(2) 0.069(2) 0.064(2) 0.002(2) 0.0107(18) 0.006(2)
C7A 0.0706(19) 0.063(2) 0.069(2) -0.0111(17) 0.0302(16) -0.0028(18)
C8A 0.0582(18) 0.068(2) 0.073(2) 0.0080(18) 0.0184(16) -0.0084(19)
C9A 0.0570(17) 0.065(2) 0.0634(19) 0.0084(17) 0.0098(15) -0.0041(18)
C10A 0.089(3) 0.093(3) 0.071(2) -0.017(2) 0.038(2) -0.006(2)
C11A 0.073(2) 0.086(3) 0.0643(19) 0.000(2) 0.0234(16) -0.007(2)
C13A 0.106(3) 0.084(3) 0.084(3) -0.013(3) 0.036(3) -0.003(2)
C12A 0.105(3) 0.126(4) 0.073(2) -0.010(3) 0.030(2) -0.022(3)

loop_
_atom_type_symbol
_atom_type_description
_atom_type_scat_dispersion_real
_atom_type_scat_dispersion_imag
_atom_type_scat_source
C C 0.0033 0.0016 'International Tables Vol C Tables 4.2.6.8 and 6.1.1.4'
H H 0.0000 0.0000 'International Tables Vol C Tables 4.2.6.8 and 6.1.1.4'
O O 0.0106 0.0060 'International Tables Vol C Tables 4.2.6.8 and 6.1.1.4'

loop_
_geom_angle_atom_site_label_1
_geom_angle_atom_site_label_2
_geom_angle_atom_site_label_3
_geom_angle
C9B C4B C5B 117.1(3)
C9B C4B C2B 120.0(3)
C5B C4B C2B 122.8(3)
C1A O1A H1AO 109(3)
C1B O1B H1BO 105(2)
C8B C7B C6B 116.9(3)
C8B C7B C10B 122.8(3)
C6B C7B C10B 120.3(3)
C8B C9B C4B 121.4(3)
C8B C9B H9B 120(2)
C4B C9B H9B 119(2)
C5B C6B C7B 121.7(3)
C5B C6B H6B 119.4(19)
C7B C6B H6B 119.0(19)
C9B C8B C7B 121.5(3)
C9B C8B H8B 119.7(18)
C7B C8B H8B 118.8(17)
C4B C2B C1B 107.7(2)
C4B C2B C3B 114.4(3)
C1B C2B C3B 111.4(3)
C4B C2B H2B 108.2(16)
C1B C2B H2B 104.5(16)
C3B C2B H2B 110.1(15)
C6B C5B C4B 121.3(3)
C6B C5B H5B 116.7(16)
C4B C5B H5B 121.8(16)
C7B C10B C11B 113.9(3)
C7B C10B H103 106.8(17)
C11B C10B H103 107.5(16)
C7B C10B H104 107.4(16)
C11B C10B H104 109.0(18)
H103 C10B H104 112(2)
C12B C11B C13B 110.9(4)
C12B C11B C10B 111.8(3)
C13B C11B C10B 110.1(4)
C12B C11B H11B 98.8(16)
C13B C11B H11B 112.7(14)
C10B C11B H11B 112.2(17)
O2B C1B O1B 122.4(3)
O2B C1B C2B 122.3(3)
O1B C1B C2B 115.3(3)
C11B C12B H126 100(4)
C11B C12B H125 117(3)
H126 C12B H125 110(4)
C11B C12B H124 106(3)
H126 C12B H124 109(5)
H125 C12B H124 113(4)
C2B C3B H3B3 116(2)
C2B C3B H3B2 105.4(17)
H3B3 C3B H3B2 109(3)
C2B C3B H3B1 108(3)
H3B3 C3B H3B1 109(4)
H3B2 C3B H3B1 109(3)
C11B C13B H136 98(3)
C11B C13B H134 109(3)
H136 C13B H134 107(4)
C11B C13B H135 114(3)
H136 C13B H135 117(4)
H134 C13B H135 112(4)
O2A C1A O1A 121.9(3)
O2A C1A C2A 122.5(3)
O1A C1A C2A 115.5(3)
C1A C2A C4A 108.3(3)
C1A C2A C3A 111.3(3)
C4A C2A C3A 113.5(3)
C1A C2A H2A 105(3)
C4A C2A H2A 108(2)
C3A C2A H2A 110(2)
C2A C3A H3A3 109(2)
C2A C3A H3A2 112(3)
H3A3 C3A H3A2 107(3)
C2A C3A H3A1 114(2)
H3A3 C3A H3A1 113(4)
H3A2 C3A H3A1 102(3)
C9A C4A C5A 116.9(3)
C9A C4A C2A 122.6(3)
C5A C4A C2A 120.4(3)
C4A C5A C6A 120.9(4)
C4A C5A H5A 113(2)
C6A C5A H5A 126(2)
C7A C6A C5A 121.7(4)
C7A C6A H6A 119(2)
C5A C6A H6A 119(2)
C8A C7A C6A 117.1(3)
C8A C7A C10A 122.2(3)
C6A C7A C10A 120.7(4)
C9A C8A C7A 121.4(3)
C9A C8A H8A 118.2(17)
C7A C8A H8A 120.2(17)
C8A C9A C4A 121.9(3)
C8A C9A H9A 120.1(18)
C4A C9A H9A 118.0(18)
C7A C10A C11A 114.2(3)
C7A C10A H101 112(2)
C11A C10A H101 106(2)
C7A C10A H102 109(3)
C11A C10A H102 105(2)
H101 C10A H102 110(3)
C13A C11A C10A 111.5(4)
C13A C11A C12A 110.0(4)
C10A C11A C12A 111.7(4)
C13A C11A H11A 117(3)
C10A C11A H11A 107(3)
C12A C11A H11A 99(2)
C11A C13A H123 112(4)
C11A C13A H121 110(3)
H123 C13A H121 102(4)
C11A C13A H122 105(2)
H123 C13A H122 115(5)
H121 C13A H122 114(3)
C11A C12A H133 110(3)
C11A C12A H132 104(3)
H133 C12A H132 111(4)
C11A C12A H131 106(2)
H133 C12A H131 113(4)
H132 C12A H131 112(4)

loop_
_geom_bond_atom_site_label_1
_geom_bond_atom_site_label_2
_geom_bond_site_symmetry_2
_geom_bond_distance
_geom_bond_publ_flag
C4B C9B . 1.382(4) ?
C4B C5B . 1.385(4) ?
C4B C2B . 1.517(4) ?
O2A C1A . 1.219(3) ?
O1A C1A . 1.302(4) ?
O1A H1AO . 0.94(6) ?
O1B C1B . 1.302(4) ?
O1B H1BO . 1.07(5) ?
O2B C1B . 1.226(3) ?
C7B C8B . 1.383(4) ?
C7B C6B . 1.386(4) ?
C7B C10B . 1.495(4) ?
C9B C8B . 1.382(4) ?
C9B H9B . 0.96(3) ?
C6B C5B . 1.378(4) ?
C6B H6B . 1.03(4) ?
C8B H8B . 0.93(4) ?
C2B C1B . 1.518(4) ?
C2B C3B . 1.521(5) ?
C2B H2B . 1.01(3) ?
C5B H5B . 0.99(3) ?
C10B C11B . 1.529(4) ?
C10B H103 . 1.00(3) ?
C10B H104 . 1.01(3) ?
C11B C12B . 1.508(6) ?
C11B C13B . 1.526(5) ?
C11B H11B . 1.08(3) ?
C12B H126 . 1.12(8) ?
C12B H125 . 0.98(4) ?
C12B H124 . 1.05(6) ?
C3B H3B3 . 1.14(5) ?
C3B H3B2 . 1.00(3) ?
C3B H3B1 . 1.00(6) ?
C13B H136 . 0.95(5) ?
C13B H134 . 0.86(4) ?
C13B H135 . 1.10(7) ?
C1A C2A . 1.496(5) ?
C2A C4A . 1.519(4) ?
C2A C3A . 1.536(6) ?
C2A H2A . 0.89(4) ?
C3A H3A3 . 1.05(4) ?
C3A H3A2 . 0.87(4) ?
C3A H3A1 . 1.03(5) ?
C4A C9A . 1.377(4) ?
C4A C5A . 1.384(4) ?
C5A C6A . 1.385(5) ?
C5A H5A . 0.85(4) ?
C6A C7A . 1.376(5) ?
C6A H6A . 1.00(4) ?
C7A C8A . 1.375(4) ?
C7A C10A . 1.515(5) ?
C8A C9A . 1.374(4) ?
C8A H8A . 1.00(4) ?
C9A H9A . 0.93(3) ?
C10A C11A . 1.516(6) ?
C10A H101 . 0.95(4) ?
C10A H102 . 0.97(5) ?
C11A C13A . 1.506(6) ?
C11A C12A . 1.520(5) ?
C11A H11A . 0.95(4) ?
C13A H123 . 1.03(6) ?
C13A H121 . 1.04(4) ?
C13A H122 . 1.06(5) ?
C12A H133 . 1.09(6) ?
C12A H132 . 0.99(6) ?
C12A H131 . 1.12(5) ?

loop_
_geom_hbond_atom_site_label_D
_geom_hbond_atom_site_label_H
_geom_hbond_atom_site_label_A
_geom_hbond_distance_DH
_geom_hbond_distance_HA
_geom_hbond_distance_DA
_geom_hbond_angle_DHA
_geom_hbond_publ_flag
O1B H1BO O2A 1.07(5) 1.58(5) 2.634(4) 168(4) no
O1A H1AO O2B 0.94(5) 1.73(6) 2.651(4) 169(5) no

loop_
_geom_torsion_atom_site_label_1
_geom_torsion_atom_site_label_2
_geom_torsion_atom_site_label_3
_geom_torsion_atom_site_label_4
_geom_torsion
C5B C4B C9B C8B 1.1(4)
C2B C4B C9B C8B -179.3(3)
C8B C7B C6B C5B 1.4(4)
C10B C7B C6B C5B -177.7(3)
C4B C9B C8B C7B 0.5(4)
C6B C7B C8B C9B -1.7(4)
C10B C7B C8B C9B 177.3(3)
C9B C4B C2B C1B -84.3(3)
C5B C4B C2B C1B 95.3(3)
C9B C4B C2B C3B 151.2(3)
C5B C4B C2B C3B -29.1(4)
C7B C6B C5B C4B 0.2(5)
C9B C4B C5B C6B -1.4(4)
C2B C4B C5B C6B 178.9(3)
C8B C7B C10B C11B -101.8(3)
C6B C7B C10B C11B 77.2(4)
C7B C10B C11B C12B 68.0(5)
C7B C10B C11B C13B -168.3(4)
C4B C2B C1B O2B 94.6(3)
C3B C2B C1B O2B -139.2(3)
C4B C2B C1B O1B -83.5(3)
C3B C2B C1B O1B 42.7(4)
O2A C1A C2A C4A -95.9(4)
O1A C1A C2A C4A 81.7(4)
O2A C1A C2A C3A 29.6(5)
O1A C1A C2A C3A -152.8(3)
C1A C2A C4A C9A 85.5(4)
C3A C2A C4A C9A -38.7(4)
C1A C2A C4A C5A -91.4(4)
C3A C2A C4A C5A 144.4(4)
C9A C4A C5A C6A 1.2(5)
C2A C4A C5A C6A 178.3(3)
C4A C5A C6A C7A -0.5(6)
C5A C6A C7A C8A -0.4(5)
C5A C6A C7A C10A 177.0(3)
C6A C7A C8A C9A 0.5(5)
C10A C7A C8A C9A -176.8(3)
C7A C8A C9A C4A 0.2(5)
C5A C4A C9A C8A -1.1(5)
C2A C4A C9A C8A -178.1(3)
C8A C7A C10A C11A 93.2(5)
C6A C7A C10A C11A -84.0(5)
C7A C10A C11A C13A -67.9(5)
C7A C10A C11A C12A 168.7(4)

loop_
_cod_related_entry_id
_cod_related_entry_database
_cod_related_entry_code
1 ChemSpider 102822
